data_4024004
loop_
_publ_author_name
'Fraser F. Fleming'
'Guoqing Wei'
'Zhiyu Zhang'
'Omar W. Steward'

_publ_contact_author_address
;
 Department of Chemistry and Biochemistry
 Duquesne University
 Pittsburgh, PA 15282 USA
;
_publ_contact_author_email steward@duq.edu
_publ_contact_author_fax '412 396 5683'
_publ_contact_author_name 'Dr.Omar W. Steward'
_publ_contact_author_phone '412 396 6338'
_publ_section_title
;
 Cyclic Oxonitriles: Stereodivergent Grignard Addition-Alkylations
;
_journal_name_full 'Journal of Organic Chemistry'
_journal_page_first 5270
_journal_page_last 5275
_journal_paper_doi 10.1021/jo070678y
_journal_volume 72
_journal_year 2007
_chemical_formula_moiety 'C12 H17 N O5'
_chemical_formula_sum 'C12 H17 N O5'
_chemical_formula_weight 255.27
_chemical_melting_point 385.5(5)
_chemical_name_systematic
; 
(1R,2S,3R)-methyl 1-cyano-3-(methoxycarbonyloxy)-
2,3-dimethylcyclopentanecarboxylate  
;
_space_group_IT_number 61
_symmetry_cell_setting orthorhombic
_symmetry_space_group_name_Hall '-P 2ac 2ab'
_symmetry_space_group_name_H-M 'P b c a'
_atom_sites_solution_hydrogens geom
_atom_sites_solution_primary direct
_atom_sites_solution_secondary difmap
_audit_creation_date 'May. 30, 2006'
_audit_creation_method SHELXL-97
_cell_angle_alpha 90.00
_cell_angle_beta 90.00
_cell_angle_gamma 90.00
_cell_formula_units_Z 8
_cell_length_a 7.3510(15)
_cell_length_b 12.071(2)
_cell_length_c 28.875(6)
_cell_measurement_reflns_used 25795
_cell_measurement_temperature 296(2)
_cell_measurement_theta_max 28.69
_cell_measurement_theta_min 2.4
_cell_volume 2562.2(9)
_computing_cell_refinement 'SAINT(Bruker, 1998)'
_computing_data_collection 'SMART(Bruker, 1998)'
_computing_data_reduction SAINT
_computing_molecular_graphics 'SHELXTL (Sheldrick, 2000)'
_computing_publication_material SHELXTL
_computing_structure_refinement 'SHELXTL-97 (Sheldrick, 1997)'
_computing_structure_solution 'SHELXS-97 (Sheldrick, 1990)'
_diffrn_ambient_temperature 296(2)
_diffrn_measured_fraction_theta_full 0.992
_diffrn_measured_fraction_theta_max 0.992
_diffrn_measurement_device_type 'Bruker Smart Apex II'
_diffrn_measurement_method '\fand\w Scans'
_diffrn_radiation_monochromator graphite
_diffrn_radiation_source 'fine-focus sealed tube'
_diffrn_radiation_type MoK\a
_diffrn_radiation_wavelength 0.71073
_diffrn_reflns_av_R_equivalents 0.0273
_diffrn_reflns_av_sigmaI/netI 0.0185
_diffrn_reflns_limit_h_max 9
_diffrn_reflns_limit_h_min -9
_diffrn_reflns_limit_k_max 15
_diffrn_reflns_limit_k_min -15
_diffrn_reflns_limit_l_max 38
_diffrn_reflns_limit_l_min -24
_diffrn_reflns_number 25795
_diffrn_reflns_theta_full 28.69
_diffrn_reflns_theta_max 28.69
_diffrn_reflns_theta_min 3.11
_diffrn_standards_interval_count 0
_diffrn_standards_interval_time 0
_diffrn_standards_number 3265
_exptl_absorpt_coefficient_mu 0.103
_exptl_absorpt_correction_T_max 0.9949
_exptl_absorpt_correction_T_min 0.9599
_exptl_absorpt_correction_type empirical
_exptl_absorpt_process_details 'SADABS (Sheldrick2002)'
_exptl_crystal_colour colorless
_exptl_crystal_density_diffrn 1.323
_exptl_crystal_density_method 'not measured'
_exptl_crystal_description plate
_exptl_crystal_F_000 1088
_exptl_crystal_size_max 0.40
_exptl_crystal_size_mid 0.30
_exptl_crystal_size_min 0.05
_refine_diff_density_max 0.321
_refine_diff_density_min -0.276
_refine_diff_density_rms 0.037
_refine_ls_extinction_method none
_refine_ls_goodness_of_fit_ref 1.061
_refine_ls_hydrogen_treatment constr
_refine_ls_matrix_type full
_refine_ls_number_parameters 167
_refine_ls_number_reflns 3265
_refine_ls_number_restraints 0
_refine_ls_restrained_S_all 1.061
_refine_ls_R_factor_all 0.0642
_refine_ls_R_factor_gt 0.0451
_refine_ls_shift/su_max 0.002
_refine_ls_shift/su_mean 0.000
_refine_ls_structure_factor_coef Fsqd
_refine_ls_weighting_details 'calc w=1/[\s^2^(Fo^2^)+(0.0584P)^2^+0.5917P] where P=(Fo^2^+2Fc^2^)/3'
_refine_ls_weighting_scheme calc
_refine_ls_wR_factor_gt 0.1168
_refine_ls_wR_factor_ref 0.1278
_reflns_number_gt 2410
_reflns_number_total 3265
_reflns_threshold_expression >2sigma(I)
_cod_data_source_file jo070678ysi20070407_010240_1.cif
_cod_data_source_block ffgw11_14b
_cod_depositor_comments
;
The following automatic conversions were performed:

'_chemical_melting_point' value '385-386 K ' was changed to
'385.5(5)' - the average value was taken and precision was estimated.

Automatic conversion script
Id: cif_fix_values 1646 2011-03-28 12:23:43Z adriana 
;
_cod_database_code 4024004

loop_
_symmetry_equiv_pos_as_xyz
'x, y, z'
'-x+1/2, -y, z+1/2'
'-x, y+1/2, -z+1/2'
'x+1/2, -y+1/2, -z'
'-x, -y, -z'
'x-1/2, y, -z-1/2'
'x, -y-1/2, z-1/2'
'-x-1/2, y-1/2, z'

loop_
_atom_site_label
_atom_site_type_symbol
_atom_site_fract_x
_atom_site_fract_y
_atom_site_fract_z
_atom_site_U_iso_or_equiv
_atom_site_adp_type
_atom_site_occupancy
_atom_site_symmetry_multiplicity
_atom_site_calc_flag
_atom_site_refinement_flags
_atom_site_disorder_assembly
_atom_site_disorder_group
C1 C -0.00058(18) 0.92180(11) 0.39866(5) 0.0355(3) Uani 1 1 d . . .
C2 C 0.21088(19) 0.92139(13) 0.39869(5) 0.0395(3) Uani 1 1 d . . .
H2 H 0.2480 0.8556 0.4162 0.047 Uiso 1 1 calc R . .
C3 C 0.26248(19) 0.89955(12) 0.34844(5) 0.0370(3) Uani 1 1 d . . .
C4 C 0.1226(2) 0.81519(12) 0.33373(5) 0.0428(3) Uani 1 1 d . . .
H4A H 0.1551 0.7421 0.3449 0.051 Uiso 1 1 calc R . .
H4B H 0.1129 0.8126 0.3002 0.051 Uiso 1 1 calc R . .
C5 C -0.05445(19) 0.85337(13) 0.35509(5) 0.0408(3) Uani 1 1 d . . .
H5A H -0.1288 0.7903 0.3638 0.049 Uiso 1 1 calc R . .
H5B H -0.1222 0.8989 0.3334 0.049 Uiso 1 1 calc R . .
C6 C -0.0743(2) 1.03382(14) 0.39535(5) 0.0493(4) Uani 1 1 d . . .
C7 C -0.0831(2) 0.87035(13) 0.44179(5) 0.0420(3) Uani 1 1 d . . .
C8 C -0.0879(3) 0.71225(17) 0.48891(7) 0.0648(5) Uani 1 1 d . . .
H8A H -0.1059 0.7601 0.5151 0.097 Uiso 1 1 calc R . .
H8B H -0.0074 0.6530 0.4974 0.097 Uiso 1 1 calc R . .
H8C H -0.2028 0.6822 0.4793 0.097 Uiso 1 1 calc R . .
C9 C 0.3012(3) 1.01867(18) 0.42184(6) 0.0675(5) Uani 1 1 d . . .
H9A H 0.4306 1.0081 0.4218 0.101 Uiso 1 1 calc R . .
H9B H 0.2586 1.0247 0.4532 0.101 Uiso 1 1 calc R . .
H9C H 0.2720 1.0853 0.4053 0.101 Uiso 1 1 calc R . .
C10 C 0.24815(19) 1.01307(12) 0.27981(5) 0.0366(3) Uani 1 1 d . . .
C11 C 0.2283(3) 1.14422(16) 0.22083(6) 0.0584(5) Uani 1 1 d . . .
H11A H 0.3483 1.1241 0.2108 0.088 Uiso 1 1 calc R . .
H11B H 0.2113 1.2225 0.2169 0.088 Uiso 1 1 calc R . .
H11C H 0.1398 1.1050 0.2027 0.088 Uiso 1 1 calc R . .
C12 C 0.4588(2) 0.86724(17) 0.34231(7) 0.0621(5) Uani 1 1 d . . .
H12A H 0.4807 0.8489 0.3104 0.093 Uiso 1 1 calc R . .
H12B H 0.4853 0.8042 0.3614 0.093 Uiso 1 1 calc R . .
H12C H 0.5354 0.9280 0.3512 0.093 Uiso 1 1 calc R . .
N1 N -0.1333(3) 1.11961(14) 0.39264(7) 0.0810(6) Uani 1 1 d . . .
O1 O -0.2050(2) 0.91002(12) 0.46287(5) 0.0848(5) Uani 1 1 d . . .
O2 O -0.00933(16) 0.77448(10) 0.45136(4) 0.0531(3) Uani 1 1 d . . .
O3 O 0.22575(13) 1.00497(8) 0.32532(3) 0.0365(2) Uani 1 1 d . . .
O4 O 0.29636(18) 0.94339(10) 0.25369(4) 0.0569(3) Uani 1 1 d . . .
O5 O 0.20640(15) 1.11599(8) 0.26870(3) 0.0462(3) Uani 1 1 d . . .

loop_
_atom_site_aniso_label
_atom_site_aniso_U_11
_atom_site_aniso_U_22
_atom_site_aniso_U_33
_atom_site_aniso_U_23
_atom_site_aniso_U_13
_atom_site_aniso_U_12
C1 0.0382(7) 0.0383(7) 0.0299(6) 0.0034(5) 0.0040(5) 0.0033(5)
C2 0.0363(7) 0.0494(8) 0.0326(7) 0.0078(6) -0.0023(5) -0.0037(6)
C3 0.0352(7) 0.0390(7) 0.0368(7) 0.0074(6) 0.0052(5) 0.0048(6)
C4 0.0497(9) 0.0356(7) 0.0430(8) -0.0011(6) 0.0094(6) 0.0007(6)
C5 0.0381(7) 0.0507(8) 0.0338(7) -0.0015(6) 0.0007(6) -0.0060(6)
C6 0.0585(10) 0.0481(9) 0.0413(8) 0.0057(7) 0.0087(7) 0.0089(7)
C7 0.0436(8) 0.0477(8) 0.0347(7) 0.0028(6) 0.0091(6) 0.0044(6)
C8 0.0618(11) 0.0733(12) 0.0592(11) 0.0337(9) 0.0159(9) 0.0044(9)
C9 0.0704(12) 0.0901(14) 0.0418(9) -0.0062(9) -0.0058(8) -0.0295(10)
C10 0.0366(7) 0.0412(7) 0.0320(6) 0.0010(6) 0.0028(5) -0.0015(6)
C11 0.0653(11) 0.0687(11) 0.0413(8) 0.0210(8) -0.0034(8) -0.0007(9)
C12 0.0392(9) 0.0768(12) 0.0702(12) 0.0227(10) 0.0128(8) 0.0174(8)
N1 0.1100(14) 0.0554(9) 0.0775(12) 0.0146(8) 0.0249(11) 0.0305(9)
O1 0.1016(12) 0.0769(9) 0.0760(9) 0.0228(7) 0.0547(8) 0.0325(8)
O2 0.0540(7) 0.0561(7) 0.0492(6) 0.0215(5) 0.0169(5) 0.0109(5)
O3 0.0443(5) 0.0353(5) 0.0298(5) 0.0030(4) 0.0039(4) 0.0019(4)
O4 0.0794(9) 0.0525(6) 0.0387(6) -0.0023(5) 0.0174(5) 0.0110(6)
O5 0.0613(7) 0.0422(6) 0.0352(5) 0.0073(4) 0.0016(5) 0.0033(5)

loop_
_atom_type_symbol
_atom_type_description
_atom_type_scat_dispersion_real
_atom_type_scat_dispersion_imag
_atom_type_scat_source
C C 0.0033 0.0016 'International Tables Vol C Tables 4.2.6.8 and 6.1.1.4'
H H 0.0000 0.0000 'International Tables Vol C Tables 4.2.6.8 and 6.1.1.4'
N N 0.0061 0.0033 'International Tables Vol C Tables 4.2.6.8 and 6.1.1.4'
O O 0.0106 0.0060 'International Tables Vol C Tables 4.2.6.8 and 6.1.1.4'

loop_
_geom_angle_atom_site_label_1
_geom_angle_atom_site_label_2
_geom_angle_atom_site_label_3
_geom_angle
_geom_angle_site_symmetry_1
_geom_angle_site_symmetry_3
_geom_angle_publ_flag
C6 C1 C7 106.52(12) . . ?
C6 C1 C2 111.97(13) . . ?
C7 C1 C2 113.43(12) . . ?
C6 C1 C5 110.14(12) . . ?
C7 C1 C5 110.15(12) . . ?
C2 C1 C5 104.67(11) . . ?
C9 C2 C3 116.63(13) . . ?
C9 C2 C1 116.03(14) . . ?
C3 C2 C1 104.42(11) . . ?
C9 C2 H2 106.3 . . ?
C3 C2 H2 106.3 . . ?
C1 C2 H2 106.3 . . ?
O3 C3 C12 110.42(12) . . ?
O3 C3 C4 109.47(11) . . ?
C12 C3 C4 116.45(14) . . ?
O3 C3 C2 103.79(11) . . ?
C12 C3 C2 113.30(13) . . ?
C4 C3 C2 102.45(11) . . ?
C3 C4 C5 105.43(11) . . ?
C3 C4 H4A 110.7 . . ?
C5 C4 H4A 110.7 . . ?
C3 C4 H4B 110.7 . . ?
C5 C4 H4B 110.7 . . ?
H4A C4 H4B 108.8 . . ?
C4 C5 C1 105.81(11) . . ?
C4 C5 H5A 110.6 . . ?
C1 C5 H5A 110.6 . . ?
C4 C5 H5B 110.6 . . ?
C1 C5 H5B 110.6 . . ?
H5A C5 H5B 108.7 . . ?
N1 C6 C1 179.1(2) . . ?
O1 C7 O2 124.26(14) . . ?
O1 C7 C1 123.95(14) . . ?
O2 C7 C1 111.70(12) . . ?
O2 C8 H8A 109.5 . . ?
O2 C8 H8B 109.5 . . ?
H8A C8 H8B 109.5 . . ?
O2 C8 H8C 109.5 . . ?
H8A C8 H8C 109.5 . . ?
H8B C8 H8C 109.5 . . ?
C2 C9 H9A 109.5 . . ?
C2 C9 H9B 109.5 . . ?
H9A C9 H9B 109.5 . . ?
C2 C9 H9C 109.5 . . ?
H9A C9 H9C 109.5 . . ?
H9B C9 H9C 109.5 . . ?
O4 C10 O5 125.71(13) . . ?
O4 C10 O3 127.96(13) . . ?
O5 C10 O3 106.33(11) . . ?
O5 C11 H11A 109.5 . . ?
O5 C11 H11B 109.5 . . ?
H11A C11 H11B 109.5 . . ?
O5 C11 H11C 109.5 . . ?
H11A C11 H11C 109.5 . . ?
H11B C11 H11C 109.5 . . ?
C3 C12 H12A 109.5 . . ?
C3 C12 H12B 109.5 . . ?
H12A C12 H12B 109.5 . . ?
C3 C12 H12C 109.5 . . ?
H12A C12 H12C 109.5 . . ?
H12B C12 H12C 109.5 . . ?
C7 O2 C8 117.03(13) . . ?
C10 O3 C3 119.54(10) . . ?
C10 O5 C11 115.62(13) . . ?

loop_
_geom_bond_atom_site_label_1
_geom_bond_atom_site_label_2
_geom_bond_distance
_geom_bond_site_symmetry_2
_geom_bond_publ_flag
C1 C6 1.460(2) . ?
C1 C7 1.5181(19) . ?
C1 C2 1.554(2) . ?
C1 C5 1.556(2) . ?
C2 C9 1.505(2) . ?
C2 C3 1.5229(19) . ?
C2 H2 0.9800 . ?
C3 O3 1.4621(16) . ?
C3 C12 1.505(2) . ?
C3 C4 1.508(2) . ?
C4 C5 1.513(2) . ?
C4 H4A 0.9700 . ?
C4 H4B 0.9700 . ?
C5 H5A 0.9700 . ?
C5 H5B 0.9700 . ?
C6 N1 1.125(2) . ?
C7 O1 1.1846(18) . ?
C7 O2 1.3074(18) . ?
C8 O2 1.4400(19) . ?
C8 H8A 0.9600 . ?
C8 H8B 0.9600 . ?
C8 H8C 0.9600 . ?
C9 H9A 0.9600 . ?
C9 H9B 0.9600 . ?
C9 H9C 0.9600 . ?
C10 O4 1.1841(17) . ?
C10 O5 1.3193(17) . ?
C10 O3 1.3280(16) . ?
C11 O5 1.4325(18) . ?
C11 H11A 0.9600 . ?
C11 H11B 0.9600 . ?
C11 H11C 0.9600 . ?
C12 H12A 0.9600 . ?
C12 H12B 0.9600 . ?
C12 H12C 0.9600 . ?

loop_
_geom_torsion_atom_site_label_1
_geom_torsion_atom_site_label_2
_geom_torsion_atom_site_label_3
_geom_torsion_atom_site_label_4
_geom_torsion
_geom_torsion_site_symmetry_1
_geom_torsion_site_symmetry_2
_geom_torsion_site_symmetry_3
_geom_torsion_site_symmetry_4
_geom_torsion_publ_flag
C6 C1 C2 C9 33.63(18) . . . . ?
C7 C1 C2 C9 -86.97(16) . . . . ?
C5 C1 C2 C9 152.93(13) . . . . ?
C6 C1 C2 C3 -96.21(14) . . . . ?
C7 C1 C2 C3 143.19(12) . . . . ?
C5 C1 C2 C3 23.09(14) . . . . ?
C9 C2 C3 O3 -54.70(17) . . . . ?
C1 C2 C3 O3 74.77(13) . . . . ?
C9 C2 C3 C12 65.09(19) . . . . ?
C1 C2 C3 C12 -165.43(13) . . . . ?
C9 C2 C3 C4 -168.64(15) . . . . ?
C1 C2 C3 C4 -39.16(14) . . . . ?
O3 C3 C4 C5 -68.94(14) . . . . ?
C12 C3 C4 C5 164.96(13) . . . . ?
C2 C3 C4 C5 40.75(14) . . . . ?
C3 C4 C5 C1 -26.22(15) . . . . ?
C6 C1 C5 C4 122.18(13) . . . . ?
C7 C1 C5 C4 -120.61(13) . . . . ?
C2 C1 C5 C4 1.66(15) . . . . ?
C7 C1 C6 N1 -71(11) . . . . ?
C2 C1 C6 N1 164(100) . . . . ?
C5 C1 C6 N1 48(11) . . . . ?
C6 C1 C7 O1 11.1(2) . . . . ?
C2 C1 C7 O1 134.73(18) . . . . ?
C5 C1 C7 O1 -108.33(19) . . . . ?
C6 C1 C7 O2 -172.16(13) . . . . ?
C2 C1 C7 O2 -48.53(17) . . . . ?
C5 C1 C7 O2 68.41(16) . . . . ?
O1 C7 O2 C8 2.6(3) . . . . ?
C1 C7 O2 C8 -174.17(15) . . . . ?
O4 C10 O3 C3 0.0(2) . . . . ?
O5 C10 O3 C3 -179.77(11) . . . . ?
C12 C3 O3 C10 61.59(17) . . . . ?
C4 C3 O3 C10 -67.88(15) . . . . ?
C2 C3 O3 C10 -176.68(11) . . . . ?
O4 C10 O5 C11 -2.1(2) . . . . ?
O3 C10 O5 C11 177.66(12) . . . . ?
